data_7249682
loop_
_publ_author_name
'Shi, Linlin'
'Guo, Zhiqiang'
'Luo, Xiaofang'
'Hou, Lingli'
'Wu, Hongchang'
'De, Ruiyu'
'Huang, Xin'
'Wang, Ting'
'Hao, Hongxun'
'Wang, Na'
'Zhou, Lina'

_publ_section_title
;
 Chiral resolution of dl-leucine via salifying tartaric acid derivatives
;
_journal_name_full CrystEngComm
_journal_paper_doi 10.1039/D4CE01043D
_journal_year 2025
_chemical_absolute_configuration ad
_chemical_formula_moiety 'C6 H14 N O2, C20 H17 O8, 0.357(C H4 O), 0.75(H2 O)'
_chemical_formula_sum 'C26.36 H33.93 N O11.11'
_chemical_formula_weight 542.48
_chemical_name_systematic 'L-leucinium D-di-p-toluoyltartrate methanol solvate hydrate'
_space_group_crystal_system monoclinic
_space_group_IT_number 5
_space_group_name_Hall 'I 2y'
_space_group_name_H-M_alt 'I 1 2 1'
_atom_sites_solution_hydrogens mixed
_atom_sites_solution_primary dual
_audit_creation_date 2024-05-17
_audit_creation_method
;
Olex2 1.5
(compiled 2024.02.16 svn.r378c4104 for OlexSys, GUI svn.r6928)
;
_audit_update_record
;
2024-09-27 deposited with the CCDC.	2024-12-10 downloaded from the CCDC.
;
_cell_angle_alpha 90
_cell_angle_beta 106.200(2)
_cell_angle_gamma 90
_cell_formula_units_Z 8
_cell_length_a 15.8758(3)
_cell_length_b 13.8581(3)
_cell_length_c 27.1887(6)
_cell_measurement_reflns_used 15578
_cell_measurement_temperature 138.15
_cell_measurement_theta_max 77.4360
_cell_measurement_theta_min 2.9180
_cell_volume 5744.2(2)
_computing_cell_refinement 'CrysAlisPro 1.171.39.46 (Rigaku OD, 2018)'
_computing_data_collection 'CrysAlisPro 1.171.39.46 (Rigaku OD, 2018)'
_computing_data_reduction 'CrysAlisPro 1.171.39.46 (Rigaku OD, 2018)'
_computing_molecular_graphics 'Olex2 1.5 (Dolomanov et al., 2009)'
_computing_publication_material 'Olex2 1.5 (Dolomanov et al., 2009)'
_computing_structure_refinement 'SHELXL 2019/3 (Sheldrick, 2015)'
_computing_structure_solution 'SHELXT 2018/2 (Sheldrick, 2018)'
_diffrn_ambient_temperature 138.15
_diffrn_detector 'CCD plate'
_diffrn_measured_fraction_theta_full 0.983
_diffrn_measured_fraction_theta_max 0.959
_diffrn_measurement_details
;
List of Runs (angles in degrees, time in seconds):

  # Type    Start    End  Width  t~exp~   \w     \q     \k     \f   Frames
#--------------------------------------------------------------------------
  1  \w    -83.00  41.00   0.50    0.50    --  -48.80  72.00  30.00  248
  2  \w   -138.00 -17.00   0.50    0.50    --  -48.80 -45.00 -80.75  242
  3  \w    -79.00  41.00   0.50    0.50    --  -48.80  57.00 -30.00  240
  4  \w   -199.00 -78.00   0.50    2.50    -- -110.00 -42.00 -68.10  242
  5  \w   -199.00 -80.00   0.50    2.50    -- -110.00 -50.00-140.79  238
  6  \w   -144.00 -21.00   0.50    2.50    -- -110.00  72.00-120.00  246
  7  \w   -199.00 -79.00   0.50    2.50    -- -110.00 -44.00 -41.20  240
  8  \w   -144.00 -21.00   0.50    2.50    -- -110.00  72.00 -90.00  246
  9  \w    -81.00 -36.00   0.50    2.50    -- -110.00  72.00  30.00   90
 10  \w   -106.00 -62.00   0.50    2.50    -- -110.00  72.00-150.00   88
 11  \w   -129.00 -43.00   0.50    2.50    -- -110.00  72.00 150.00  172
 12  \w   -159.00-114.00   0.50    2.50    -- -110.00 -64.00 -84.32   90
 13  \w   -108.00 -82.00   0.50    2.50    -- -110.00 -64.00 -84.32   52
 14  \w   -142.00 -25.00   0.50    2.50    -- -110.00  72.00-180.00  234
 15  \w    -93.00 -52.00   0.50    2.50    -- -110.00  72.00 -60.00   82
 16  \w    -58.00 -21.00   0.50    2.50    -- -110.00  57.00-120.00   74
 17  \w   -114.00 -87.00   0.50    2.50    -- -110.00  72.00 120.00   54
;
_diffrn_measurement_device 'four-circle diffractometer'
_diffrn_measurement_device_type 'XtaLAB AFC12 (RCD3): Kappa single'
_diffrn_measurement_method '\w scans'
_diffrn_orient_matrix_type 'CrysAlisPro convention (1999,Acta A55,543-557)'
_diffrn_orient_matrix_UB_11 -0.0459934000
_diffrn_orient_matrix_UB_12 0.0974022000
_diffrn_orient_matrix_UB_13 0.0013555000
_diffrn_orient_matrix_UB_21 -0.0814738000
_diffrn_orient_matrix_UB_22 -0.0533031000
_diffrn_orient_matrix_UB_23 0.0062486000
_diffrn_orient_matrix_UB_31 0.0381015000
_diffrn_orient_matrix_UB_32 0.0035847000
_diffrn_orient_matrix_UB_33 0.0587170000
_diffrn_radiation_monochromator mirror
_diffrn_radiation_probe x-ray
_diffrn_radiation_type 'Cu K\a'
_diffrn_radiation_wavelength 1.54184
_diffrn_reflns_av_R_equivalents 0.0317
_diffrn_reflns_av_unetI/netI 0.0339
_diffrn_reflns_Laue_measured_fraction_full 0.983
_diffrn_reflns_Laue_measured_fraction_max 0.959
_diffrn_reflns_limit_h_max 20
_diffrn_reflns_limit_h_min -19
_diffrn_reflns_limit_k_max 16
_diffrn_reflns_limit_k_min -17
_diffrn_reflns_limit_l_max 34
_diffrn_reflns_limit_l_min -26
_diffrn_reflns_number 27976
_diffrn_reflns_point_group_measured_fraction_full 0.925
_diffrn_reflns_point_group_measured_fraction_max 0.878
_diffrn_reflns_theta_full 67.684
_diffrn_reflns_theta_max 79.104
_diffrn_reflns_theta_min 2.920
_diffrn_source 'Rotating-anode X-ray tube'
_diffrn_source_type 'Rigaku (Cu) X-ray Source'
_exptl_absorpt_coefficient_mu 0.827
_exptl_absorpt_correction_T_max 1.00000
_exptl_absorpt_correction_T_min 0.69226
_exptl_absorpt_correction_type multi-scan
_exptl_absorpt_process_details
;
CrysAlisPro 1.171.39.46 (Rigaku Oxford Diffraction, 2018)
Empirical absorption correction using spherical harmonics,
 implemented in SCALE3 ABSPACK scaling algorithm.
;
_exptl_crystal_colour colourless
_exptl_crystal_colour_primary colourless
_exptl_crystal_density_diffrn 1.255
_exptl_crystal_description prism
_exptl_crystal_F_000 2303
_exptl_crystal_size_max 0.26
_exptl_crystal_size_mid 0.15
_exptl_crystal_size_min 0.13
_refine_diff_density_max 0.509
_refine_diff_density_min -0.357
_refine_diff_density_rms 0.065
_refine_ls_abs_structure_details
;
 Flack x determined using 3944 quotients [(I+)-(I-)]/[(I+)+(I-)]
 (Parsons, Flack and Wagner, Acta Cryst. B69 (2013) 249-259).
;
_refine_ls_abs_structure_Flack -0.11(7)
_refine_ls_extinction_coef 0.00050(11)
_refine_ls_extinction_expression Fc^*^=kFc[1+0.001xFc^2^\l^3^/sin(2\q)]^-1/4^
_refine_ls_extinction_method 'SHELXL-2019/2 (Sheldrick 2019)'
_refine_ls_goodness_of_fit_ref 1.048
_refine_ls_hydrogen_treatment mixed
_refine_ls_matrix_type full
_refine_ls_number_parameters 781
_refine_ls_number_reflns 10936
_refine_ls_number_restraints 52
_refine_ls_restrained_S_all 1.079
_refine_ls_R_factor_all 0.0659
_refine_ls_R_factor_gt 0.0618
_refine_ls_shift/su_max 0.000
_refine_ls_shift/su_mean 0.000
_refine_ls_structure_factor_coef Fsqd
_refine_ls_weighting_details 'w=1/[\s^2^(Fo^2^)+(0.1234P)^2^+2.2650P] where P=(Fo^2^+2Fc^2^)/3'
_refine_ls_weighting_scheme calc
_refine_ls_wR_factor_gt 0.1778
_refine_ls_wR_factor_ref 0.1832
_reflns_Friedel_coverage 0.756
_reflns_Friedel_fraction_full 0.861
_reflns_Friedel_fraction_max 0.790
_reflns_number_gt 9977
_reflns_number_total 10936
_reflns_threshold_expression 'I > 2\s(I)'
_cod_data_source_file d4ce01043d2.cif
_cod_data_source_block p20240514d
_cod_database_code 7249682
_shelx_shelxl_version_number 2019/3
_shelx_space_group_comment
;
The symmetry employed for this shelxl refinement is uniquely defined
by the following loop, which should always be used as a source of
symmetry information in preference to the above space-group names.
They are only intended as comments.
;
_shelx_estimated_absorpt_t_max 0.900
_shelx_estimated_absorpt_t_min 0.814
_reflns_odcompleteness_completeness 97.60
_reflns_odcompleteness_iscentric 1
_reflns_odcompleteness_theta 74.33
_olex2_refinement_description
;
1. Fixed Uiso
 At 1.2 times of:
  All C(H) groups, All C(H,H) groups, All N(H,H,H) groups
 At 1.5 times of:
  All C(H,H,H) groups, All O(H) groups, All O(H,H) groups
2. Restrained distances
 C12-C10 = C12A-C10
 1.54 with sigma of 0.01
 C4A-C6A = C4A-C5A = C3A-C4A = C2A-C3A
 1.54 with sigma of 0.01
 C3A-C6A = C3A-C5A = C6A-C5A
 2.52 with sigma of 0.01
 C53-O21
 1.45 with sigma of 0.01
 O1A-C1A = O2A-C1A
 1.24 with sigma of 0.01
 C1-C2 = C1A-C2A
 1.5 with sigma of 0.01
 C12-C11 \\sim C12A-C11 \\sim C9-C11 \\sim C9-C12 \\sim C9-C12A
 with sigma of 0.01
 O1-C2 \\sim O2-C2 \\sim O1A-C2A \\sim O2A-C2A
 with sigma of 0.01
 N1-C2 \\sim N1A-C2A
 with sigma of 0.01
3. Restrained planarity
 O1, O2, C1, C2
 with sigma of 0.01
 O1A, O2A, C1A, C2A
 with sigma of 0.01
4. Uiso/Uaniso restraints and constraints
C12 \\sim C12A: within 2A with sigma of 0.01 and sigma for terminal atoms of
0.02 within 2A
Uanis(C12) \\sim Ueq, Uanis(C12A) \\sim Ueq: with sigma of 0.01 and sigma for
terminal atoms of 0.02
Uanis(O1A) \\sim Ueq: with sigma of 0.01 and sigma for terminal atoms of 0.2
Uanis(C6A) = Uanis(C6)
Uanis(C5A) = Uanis(C5)
Uanis(O1) = Uanis(C1A)
Uanis(O2A) = Uanis(O1) = Uanis(C1A)
Uanis(N1A) = Uanis(N1)
5. Others
 Sof(H10A)=Sof(C12A)=Sof(H12D)=Sof(H12E)=Sof(H12F)=1-FVAR(1)
 Sof(H10)=Sof(C12)=Sof(H12A)=Sof(H12B)=Sof(H12C)=FVAR(1)
 Sof(O21)=Sof(H21)=Sof(C53)=Sof(H53A)=Sof(H53B)=Sof(H53C)=FVAR(2)
 Fixed Sof: O1(0.7) H1(0.7) O2(0.7) N1(0.7) H1A(0.7) H1B(0.7) H1C(0.7) C1(0.7)
 C2(0.7) H2(0.7) C3(0.7) H3A(0.7) H3B(0.7) C4(0.7) H4(0.7) C5(0.7) H5A(0.7)
 H5B(0.7) H5C(0.7) C6(0.7) H6A(0.7) H6B(0.7) H6C(0.7) O1A(0.3) H1AA(0.3)
 O2A(0.3) N1A(0.3) H1AB(0.3) H1AC(0.3) H1AD(0.3) C1A(0.3) C2A(0.3) H2AA(0.3)
 C3A(0.3) H3AA(0.3) H3AB(0.3) C4A(0.3) H4A(0.3) C5A(0.3) H5AA(0.3) H5AB(0.3)
 H5AC(0.3) C6A(0.3) H6AA(0.3) H6AB(0.3) H6AC(0.3) H23A(0.5) H23B(0.5)
6.a Riding coordinates:
 O22(H22A,H22B), O1(H1), O1A(H1AA), O23(H23A,H23B)
6.b Ternary CH refined with riding coordinates:
 C8(H8A), C10(H10), C10(H10A), C14(H14), C15(H15), C34(H34), C35(H35), C2(H2),
 C4(H4), C2A(H2AA), C4A(H4A)
6.c Secondary CH2 refined with riding coordinates:
 C9(H9A,H9B), C3(H3A,H3B), C3A(H3AA,H3AB)
6.d Me refined with riding coordinates:
 C6A(H6AA,H6AB,H6AC)
6.e Aromatic/amide H refined with riding coordinates:
 C19(H19), C20(H20), C22(H22), C23(H23), C27(H27), C28(H28), C30(H30),
 C31(H31), C39(H39), C40(H40), C42(H42), C43(H43), C47(H47), C48(H48), C50(H50),
  C51(H51)
6.f Idealised Me refined as rotating group:
 N2(H2A,H2B,H2C), C11(H11A,H11B,H11C), C24(H24A,H24B,H24C), C32(H32A,H32B,
 H32C), C44(H44A,H44B,H44C), C52(H52A,H52B,H52C), C53(H53A,H53B,H53C), N1(H1A,
 H1B,H1C), C5(H5A,H5B,H5C), C6(H6A,H6B,H6C), C12(H12A,H12B,H12C), N1A(H1AB,H1AC,
 H1AD), C5A(H5AA,H5AB,H5AC), C12A(H12D,H12E,H12F)
6.g Idealised tetrahedral OH refined as rotating group:
 O3(H3), O8(H8), O13(H13), O21(H21)
;
_olex2_submission_special_instructions 'No special instructions were received'
_oxdiff_exptl_absorpt_empirical_details
;
Empirical correction (ABSPACK) includes:
- Absorption correction using spherical harmonics
- Frame scaling
;
_oxdiff_exptl_absorpt_empirical_full_max 1.584
_oxdiff_exptl_absorpt_empirical_full_min 0.713

loop_
_space_group_symop_operation_xyz
'x, y, z'
'-x, y, -z'
'x+1/2, y+1/2, z+1/2'
'-x+1/2, y+1/2, -z+1/2'

loop_
_atom_site_label
_atom_site_type_symbol
_atom_site_fract_x
_atom_site_fract_y
_atom_site_fract_z
_atom_site_U_iso_or_equiv
_atom_site_adp_type
_atom_site_occupancy
_atom_site_site_symmetry_order
_atom_site_calc_flag
_atom_site_refinement_flags_posn
_atom_site_refinement_flags_adp
_atom_site_refinement_flags_occupancy
_atom_site_disorder_assembly
_atom_site_disorder_group
O3 O 0.7898(4) 0.8452(3) 0.58308(18) 0.1044(16) Uani 1 1 d . . . . .
H3 H 0.793657 0.901972 0.573174 0.157 Uiso 1 1 calc R U . . .
O4 O 0.6633(3) 0.7972(4) 0.5330(2) 0.118(2) Uani 1 1 d . . . . .
O5 O 1.27694(16) 0.4412(2) 0.40986(11) 0.0500(6) Uani 1 1 d . . . . .
O6 O 1.35447(18) 0.5627(3) 0.45514(13) 0.0644(9) Uani 1 1 d . . . . .
O7 O 1.6090(2) 0.3954(3) 0.45505(13) 0.0664(9) Uani 1 1 d . . . . .
O8 O 1.63673(16) 0.5105(2) 0.40403(11) 0.0519(6) Uani 1 1 d . . . . .
H8 H 1.688905 0.491609 0.414899 0.078 Uiso 1 1 calc R U . . .
O9 O 1.41378(16) 0.39220(19) 0.37514(9) 0.0423(5) Uani 1 1 d . . . . .
O10 O 1.3795(2) 0.2562(2) 0.41139(11) 0.0561(7) Uani 1 1 d . . . . .
O11 O 1.47324(15) 0.57573(19) 0.38046(9) 0.0429(5) Uani 1 1 d . . . . .
O12 O 1.55535(18) 0.6994(2) 0.42290(11) 0.0550(6) Uani 1 1 d . . . . .
O13 O 1.13758(16) 0.5136(2) 0.41292(10) 0.0489(6) Uani 1 1 d . . . . .
H13 H 1.186695 0.487103 0.417204 0.073 Uiso 1 1 calc R U . . .
O14 O 1.10838(17) 0.3832(2) 0.45427(11) 0.0520(6) Uani 1 1 d . . . . .
O15 O 0.84826(17) 0.5446(2) 0.45749(11) 0.0540(7) Uani 1 1 d . . . . .
O16 O 0.77432(16) 0.4316(2) 0.40446(12) 0.0578(7) Uani 1 1 d . . . . .
O17 O 0.96637(15) 0.5467(2) 0.37562(9) 0.0448(5) Uani 1 1 d . . . . .
O18 O 1.0086(2) 0.6918(2) 0.41093(13) 0.0651(8) Uani 1 1 d . . . . .
O19 O 0.91600(16) 0.3627(2) 0.38489(10) 0.0454(6) Uani 1 1 d . . . . .
O20 O 0.8735(3) 0.2451(3) 0.43008(13) 0.0703(9) Uani 1 1 d . . . . .
O21 O 0.7120(7) 0.9567(5) 0.6259(3) 0.120(3) Uani 0.714(11) 1 d D . P . .
H21 H 0.687069 0.996655 0.603311 0.180 Uiso 0.714(11) 1 calc R U P . .
O22 O 1.4869(4) 0.0440(7) 0.4310(4) 0.157(3) Uani 1 1 d . . . . .
H22A H 1.490245 -0.015858 0.438225 0.235 Uiso 1 1 d R U . . .
H22B H 1.452905 0.066792 0.447375 0.235 Uiso 1 1 d R U . . .
N2 N 0.7322(2) 0.6585(2) 0.48849(12) 0.0441(6) Uani 1 1 d . . . . .
H2A H 0.688123 0.688029 0.464510 0.053 Uiso 1 1 calc R U . . .
H2B H 0.709174 0.622869 0.509712 0.053 Uiso 1 1 calc R U . . .
H2C H 0.762512 0.619169 0.472693 0.053 Uiso 1 1 calc R U . . .
C7 C 0.7413(4) 0.7945(4) 0.5454(2) 0.0727(13) Uani 1 1 d . . . . .
C8 C 0.7922(3) 0.7324(3) 0.51871(16) 0.0551(9) Uani 1 1 d . . . . .
H8A H 0.836603 0.696986 0.546116 0.066 Uiso 1 1 calc R U . . .
C9 C 0.8429(4) 0.7846(4) 0.4866(2) 0.0740(13) Uani 1 1 d D . . . .
H9A H 0.880271 0.834037 0.508598 0.089 Uiso 1 1 calc R U . . .
H9B H 0.882630 0.737272 0.477379 0.089 Uiso 1 1 calc R U . . .
C10 C 0.7915(6) 0.8334(5) 0.4383(3) 0.098(2) Uani 1 1 d D . . . .
H10 H 0.758150 0.782666 0.414547 0.118 Uiso 0.658(17) 1 calc R U P A 1
H10A H 0.837513 0.873666 0.429415 0.05(4) Uiso 0.342(17) 1 calc R . P A 2
C11 C 0.7298(8) 0.9057(9) 0.4446(4) 0.166(5) Uani 1 1 d D . . . .
H11A H 0.680802 0.874191 0.453625 0.249 Uiso 1 1 calc R U . . .
H11B H 0.707489 0.941543 0.412562 0.249 Uiso 1 1 calc R U . . .
H11C H 0.759130 0.950269 0.472026 0.249 Uiso 1 1 calc R U . . .
C13 C 1.3476(2) 0.4872(3) 0.42990(13) 0.0436(7) Uani 1 1 d . . . . .
C14 C 1.4313(2) 0.4423(3) 0.42382(13) 0.0416(7) Uani 1 1 d . . . . .
H14 H 1.453623 0.394585 0.452057 0.050 Uiso 1 1 calc R U . . .
C15 C 1.5023(2) 0.5155(3) 0.42544(13) 0.0408(7) Uani 1 1 d . . . . .
H15 H 1.509287 0.556899 0.456458 0.049 Uiso 1 1 calc R U . . .
C16 C 1.5902(2) 0.4682(3) 0.42852(13) 0.0428(7) Uani 1 1 d . . . . .
C17 C 1.3850(2) 0.3000(3) 0.37385(15) 0.0455(8) Uani 1 1 d . . . . .
C18 C 1.3601(2) 0.2619(3) 0.32094(15) 0.0477(8) Uani 1 1 d . . . . .
C19 C 1.3580(3) 0.3184(4) 0.27861(17) 0.0627(11) Uani 1 1 d . . . . .
H19 H 1.373862 0.384563 0.283135 0.075 Uiso 1 1 calc R U . . .
C20 C 1.3331(4) 0.2798(4) 0.23008(18) 0.0712(13) Uani 1 1 d . . . . .
H20 H 1.331603 0.319968 0.201525 0.085 Uiso 1 1 calc R U . . .
C21 C 1.3102(3) 0.1827(4) 0.22208(19) 0.0660(12) Uani 1 1 d . . . . .
C22 C 1.3121(4) 0.1265(4) 0.2645(2) 0.0705(13) Uani 1 1 d . . . . .
H22 H 1.296148 0.060355 0.259944 0.085 Uiso 1 1 calc R U . . .
C23 C 1.3368(3) 0.1650(4) 0.31336(19) 0.0618(10) Uani 1 1 d . . . . .
H23 H 1.337908 0.125069 0.341937 0.074 Uiso 1 1 calc R U . . .
C24 C 1.2806(4) 0.1420(5) 0.1687(2) 0.0853(17) Uani 1 1 d . . . . .
H24A H 1.227702 0.175921 0.149110 0.128 Uiso 1 1 calc R U . . .
H24B H 1.267570 0.073101 0.170380 0.128 Uiso 1 1 calc R U . . .
H24C H 1.327195 0.150304 0.151839 0.128 Uiso 1 1 calc R U . . .
C25 C 1.5081(2) 0.6654(3) 0.38364(15) 0.0464(8) Uani 1 1 d . . . . .
C26 C 1.4799(2) 0.7176(3) 0.33436(16) 0.0523(9) Uani 1 1 d . . . . .
C27 C 1.5071(5) 0.8127(4) 0.3325(3) 0.0886(19) Uani 1 1 d . . . . .
H27 H 1.542115 0.842855 0.362731 0.106 Uiso 1 1 calc R U . . .
C28 C 1.4833(5) 0.8638(5) 0.2867(3) 0.098(2) Uani 1 1 d . . . . .
H28 H 1.503781 0.928013 0.285735 0.118 Uiso 1 1 calc R U . . .
C29 C 1.4302(3) 0.8226(5) 0.2423(2) 0.0742(15) Uani 1 1 d . . . . .
C30 C 1.4032(3) 0.7296(5) 0.24486(19) 0.0706(13) Uani 1 1 d . . . . .
H30 H 1.367334 0.699850 0.214801 0.085 Uiso 1 1 calc R U . . .
C31 C 1.4268(3) 0.6772(4) 0.29015(17) 0.0606(10) Uani 1 1 d . . . . .
H31 H 1.406229 0.612999 0.290719 0.073 Uiso 1 1 calc R U . . .
C32 C 1.4049(5) 0.8801(6) 0.1928(3) 0.097(2) Uani 1 1 d . . . . .
H32A H 1.404198 0.949019 0.200668 0.146 Uiso 1 1 calc R U . . .
H32B H 1.346457 0.860177 0.172138 0.146 Uiso 1 1 calc R U . . .
H32C H 1.447651 0.868153 0.173513 0.146 Uiso 1 1 calc R U . . .
C33 C 1.0880(2) 0.4590(3) 0.43141(13) 0.0422(7) Uani 1 1 d . . . . .
C34 C 0.9969(2) 0.5008(3) 0.42490(12) 0.0408(7) Uani 1 1 d . . . . .
H34 H 1.000478 0.550369 0.452118 0.049 Uiso 1 1 calc R U . . .
C35 C 0.9292(2) 0.4255(3) 0.42843(13) 0.0411(7) Uani 1 1 d . . . . .
H35 H 0.952921 0.386736 0.460315 0.049 Uiso 1 1 calc R U . . .
C36 C 0.8437(2) 0.4725(3) 0.43053(13) 0.0419(7) Uani 1 1 d . . . . .
C37 C 0.9804(2) 0.6427(3) 0.37349(16) 0.0503(8) Uani 1 1 d . . . . .
C38 C 0.9568(3) 0.6772(3) 0.32016(17) 0.0551(9) Uani 1 1 d . . . . .
C39 C 0.9605(4) 0.7764(4) 0.3116(2) 0.0758(14) Uani 1 1 d . . . . .
H39 H 0.977115 0.820029 0.339565 0.091 Uiso 1 1 calc R U . . .
C40 C 0.9392(4) 0.8110(5) 0.2608(3) 0.0872(18) Uani 1 1 d . . . . .
H40 H 0.941072 0.878422 0.254913 0.105 Uiso 1 1 calc R U . . .
C41 C 0.9160(3) 0.7497(5) 0.2197(2) 0.0803(18) Uani 1 1 d . . . . .
C42 C 0.9119(4) 0.6519(5) 0.2285(2) 0.0787(15) Uani 1 1 d . . . . .
H42 H 0.894799 0.608736 0.200282 0.094 Uiso 1 1 calc R U . . .
C43 C 0.9328(3) 0.6157(4) 0.27844(18) 0.0669(12) Uani 1 1 d . . . . .
H43 H 0.930508 0.548126 0.283828 0.080 Uiso 1 1 calc R U . . .
C44 C 0.8923(4) 0.7894(7) 0.1653(3) 0.110(3) Uani 1 1 d . . . . .
H44A H 0.828491 0.797014 0.152551 0.165 Uiso 1 1 calc R U . . .
H44B H 0.912443 0.744545 0.143133 0.165 Uiso 1 1 calc R U . . .
H44C H 0.920587 0.852238 0.165212 0.165 Uiso 1 1 calc R U . . .
C45 C 0.8825(3) 0.2743(3) 0.38990(17) 0.0527(9) Uani 1 1 d . . . . .
C46 C 0.8594(3) 0.2207(4) 0.34067(18) 0.0580(10) Uani 1 1 d . . . . .
C47 C 0.8325(4) 0.1246(4) 0.3410(2) 0.0753(14) Uani 1 1 d . . . . .
H47 H 0.828912 0.095799 0.372074 0.090 Uiso 1 1 calc R U . . .
C48 C 0.8112(4) 0.0718(5) 0.2965(3) 0.0887(18) Uani 1 1 d . . . . .
H48 H 0.793749 0.006440 0.297436 0.106 Uiso 1 1 calc R U . . .
C49 C 0.8144(4) 0.1107(5) 0.2514(3) 0.0856(18) Uani 1 1 d . . . . .
C50 C 0.8424(5) 0.2069(6) 0.2510(3) 0.100(2) Uani 1 1 d . . . . .
H50 H 0.846434 0.234985 0.219898 0.120 Uiso 1 1 calc R U . . .
C51 C 0.8642(4) 0.2608(5) 0.2954(2) 0.0813(16) Uani 1 1 d . . . . .
H51 H 0.882430 0.325964 0.294641 0.098 Uiso 1 1 calc R U . . .
C52 C 0.7880(5) 0.0536(7) 0.2016(3) 0.118(3) Uani 1 1 d . . . . .
H52A H 0.839331 0.019742 0.196831 0.177 Uiso 1 1 calc R U . . .
H52B H 0.764873 0.097744 0.172839 0.177 Uiso 1 1 calc R U . . .
H52C H 0.742691 0.006434 0.203046 0.177 Uiso 1 1 calc R U . . .
C53 C 0.6547(6) 0.9124(7) 0.6419(3) 0.085(3) Uani 0.714(11) 1 d D . P . .
H53A H 0.626084 0.863449 0.616822 0.127 Uiso 0.714(11) 1 calc R U P . .
H53B H 0.610763 0.958510 0.646622 0.127 Uiso 0.714(11) 1 calc R U P . .
H53C H 0.683093 0.881166 0.674700 0.127 Uiso 0.714(11) 1 calc R U P . .
O1 O 1.3679(4) 0.1433(5) 0.5390(3) 0.0912(16) Uani 0.7 1 d D . P B 1
H1 H 1.412915 0.111025 0.544781 0.137 Uiso 0.7 1 d R U P B 1
O2 O 1.3351(3) 0.0639(4) 0.4657(2) 0.0724(13) Uani 0.7 1 d D . P B 1
N1 N 1.2658(8) 0.2832(5) 0.4790(3) 0.0399(13) Uani 0.7 1 d D . P B 1
H1A H 1.219037 0.323931 0.471939 0.048 Uiso 0.7 1 calc R U P B 1
H1B H 1.294316 0.289129 0.454356 0.048 Uiso 0.7 1 calc R U P B 1
H1C H 1.303098 0.298289 0.510020 0.048 Uiso 0.7 1 calc R U P B 1
C1 C 1.3175(4) 0.1229(4) 0.4932(3) 0.0679(18) Uani 0.7 1 d D . P B 1
C2 C 1.2352(4) 0.1833(4) 0.4799(3) 0.0571(18) Uani 0.7 1 d D . P B 1
H2 H 1.202501 0.175433 0.506242 0.069 Uiso 0.7 1 calc R U P B 1
C3 C 1.1742(5) 0.1628(6) 0.4252(3) 0.0624(15) Uani 0.7 1 d . . P B 1
H3A H 1.131574 0.216316 0.414749 0.075 Uiso 0.7 1 calc R U P B 1
H3B H 1.209833 0.159992 0.400644 0.075 Uiso 0.7 1 calc R U P B 1
C4 C 1.1254(5) 0.0693(7) 0.4235(3) 0.0686(17) Uani 0.7 1 d . . P B 1
H4 H 1.168430 0.016658 0.437594 0.082 Uiso 0.7 1 calc R U P B 1
C5 C 1.0573(6) 0.0720(8) 0.4533(5) 0.095(3) Uani 0.7 1 d . . P B 1
H5A H 1.020828 0.013813 0.445691 0.143 Uiso 0.7 1 calc R U P B 1
H5B H 1.020136 0.129201 0.443260 0.143 Uiso 0.7 1 calc R U P B 1
H5C H 1.086887 0.074678 0.490069 0.143 Uiso 0.7 1 calc R U P B 1
C6 C 1.0762(7) 0.0458(10) 0.3669(5) 0.101(3) Uani 0.7 1 d . . P B 1
H6A H 1.035823 -0.008205 0.365785 0.151 Uiso 0.7 1 calc R U P B 1
H6B H 1.118780 0.028136 0.348353 0.151 Uiso 0.7 1 calc R U P B 1
H6C H 1.042940 0.102544 0.350754 0.151 Uiso 0.7 1 calc R U P B 1
C12 C 0.8588(10) 0.8788(13) 0.4133(7) 0.185(9) Uani 0.658(17) 1 d D U P A 1
H12A H 0.836059 0.875205 0.375910 0.277 Uiso 0.658(17) 1 calc R U P A 1
H12B H 0.914388 0.843456 0.424357 0.277 Uiso 0.658(17) 1 calc R U P A 1
H12C H 0.868600 0.946493 0.423770 0.277 Uiso 0.658(17) 1 calc R U P A 1
O1A O 1.3393(14) 0.0682(11) 0.5585(5) 0.121(7) Uani 0.3 1 d D U P C 2
H1AA H 1.368586 0.079007 0.588013 0.182 Uiso 0.3 1 d R U P C 2
O2A O 1.4098(8) 0.1768(12) 0.5215(6) 0.0912(16) Uani 0.3 1 d D . P C 2
N1A N 1.260(2) 0.2864(12) 0.4896(10) 0.0399(13) Uani 0.3 1 d D . P C 2
H1AB H 1.205697 0.313190 0.481801 0.048 Uiso 0.3 1 calc R U P C 2
H1AC H 1.281670 0.290389 0.461968 0.048 Uiso 0.3 1 calc R U P C 2
H1AD H 1.296362 0.318539 0.516453 0.048 Uiso 0.3 1 calc R U P C 2
C1A C 1.3430(11) 0.1394(10) 0.5302(4) 0.0912(16) Uani 0.3 1 d D . P C 2
C2A C 1.2548(9) 0.1845(11) 0.5035(6) 0.074(7) Uani 0.3 1 d D . P C 2
H2AA H 1.215429 0.178974 0.526382 0.089 Uiso 0.3 1 calc R U P C 2
C3A C 1.2214(8) 0.1130(13) 0.4568(6) 0.069(4) Uani 0.3 1 d D . P C 2
H3AA H 1.260361 0.118704 0.434120 0.083 Uiso 0.3 1 calc R U P C 2
H3AB H 1.225958 0.046052 0.469912 0.083 Uiso 0.3 1 calc R U P C 2
C4A C 1.1259(9) 0.1318(15) 0.4248(6) 0.070(4) Uani 0.3 1 d D . P C 2
H4A H 1.122442 0.199731 0.411961 0.084 Uiso 0.3 1 calc R U P C 2
C5A C 1.0633(12) 0.1227(19) 0.4578(10) 0.095(3) Uani 0.3 1 d D . P C 2
H5AA H 1.062925 0.183154 0.476433 0.143 Uiso 0.3 1 calc R U P C 2
H5AB H 1.082623 0.069852 0.482366 0.143 Uiso 0.3 1 calc R U P C 2
H5AC H 1.004109 0.109075 0.436010 0.143 Uiso 0.3 1 calc R U P C 2
C6A C 1.1017(15) 0.065(3) 0.3784(9) 0.101(3) Uani 0.3 1 d D . P C 2
H6AA H 1.143874 0.073726 0.358359 0.151 Uiso 0.3 1 calc R U P C 2
H6AB H 1.103165 -0.002010 0.389849 0.151 Uiso 0.3 1 calc R U P C 2
H6AC H 1.042650 0.080891 0.357021 0.151 Uiso 0.3 1 calc R U P C 2
C12A C 0.7642(11) 0.7690(11) 0.3936(4) 0.093(7) Uani 0.342(17) 1 d D U P A 2
H12D H 0.762014 0.805431 0.362388 0.139 Uiso 0.342(17) 1 calc R U P A 2
H12E H 0.705987 0.742626 0.391377 0.139 Uiso 0.342(17) 1 calc R U P A 2
H12F H 0.806439 0.716039 0.397338 0.139 Uiso 0.342(17) 1 calc R U P A 2
O23 O 0.500000 0.8871(7) 0.500000 0.161(5) Uani 1 2 d S T P . .
H23A H 0.543820 0.849528 0.504450 0.242 Uiso 0.5 1 d R U P . .
H23B H 0.456180 0.849528 0.495550 0.242 Uiso 0.5 1 d R U P . .

loop_
_atom_site_aniso_label
_atom_site_aniso_U_11
_atom_site_aniso_U_22
_atom_site_aniso_U_33
_atom_site_aniso_U_23
_atom_site_aniso_U_13
_atom_site_aniso_U_12
O3 0.159(5) 0.082(3) 0.072(3) -0.025(2) 0.033(3) -0.040(3)
O4 0.091(3) 0.133(4) 0.133(4) -0.070(4) 0.040(3) 0.015(3)
O5 0.0359(11) 0.0625(16) 0.0513(15) -0.0012(12) 0.0113(10) -0.0023(11)
O6 0.0428(13) 0.089(2) 0.0654(19) -0.0292(17) 0.0214(13) -0.0023(14)
O7 0.0557(16) 0.088(2) 0.0609(18) 0.0309(17) 0.0248(14) 0.0276(15)
O8 0.0377(11) 0.0639(16) 0.0581(16) 0.0004(13) 0.0201(11) 0.0028(11)
O9 0.0435(11) 0.0521(13) 0.0324(12) -0.0023(10) 0.0125(9) -0.0033(10)
O10 0.0640(16) 0.0579(15) 0.0486(16) 0.0073(13) 0.0193(13) -0.0020(13)
O11 0.0389(11) 0.0533(14) 0.0346(12) 0.0063(10) 0.0073(9) 0.0007(10)
O12 0.0547(14) 0.0564(15) 0.0467(15) -0.0027(12) 0.0021(12) -0.0024(12)
O13 0.0381(11) 0.0606(15) 0.0511(14) 0.0083(12) 0.0175(10) 0.0045(11)
O14 0.0409(12) 0.0653(17) 0.0508(15) 0.0088(13) 0.0142(11) 0.0038(11)
O15 0.0406(12) 0.0686(17) 0.0552(16) -0.0172(13) 0.0171(11) -0.0012(11)
O16 0.0342(12) 0.0757(18) 0.0623(17) -0.0197(15) 0.0116(11) -0.0008(12)
O17 0.0396(11) 0.0600(14) 0.0335(12) 0.0058(10) 0.0079(9) 0.0000(10)
O18 0.0731(19) 0.0606(17) 0.0559(19) -0.0036(14) 0.0087(15) -0.0008(15)
O19 0.0397(11) 0.0579(14) 0.0399(13) -0.0073(11) 0.0132(10) -0.0015(10)
O20 0.086(2) 0.0666(19) 0.0557(19) 0.0090(15) 0.0152(16) -0.0122(17)
O21 0.205(9) 0.078(4) 0.084(5) -0.025(3) 0.052(5) 0.019(5)
O22 0.097(4) 0.155(6) 0.206(8) -0.002(6) 0.023(4) -0.002(4)
N2 0.0409(12) 0.0564(17) 0.0365(15) -0.0027(13) 0.0134(11) -0.0030(12)
C7 0.092(4) 0.065(3) 0.063(3) -0.016(2) 0.025(3) -0.007(3)
C8 0.056(2) 0.066(2) 0.043(2) -0.0001(18) 0.0130(16) -0.0099(18)
C9 0.073(3) 0.073(3) 0.082(4) 0.006(3) 0.031(3) -0.010(2)
C10 0.143(6) 0.082(4) 0.087(4) 0.016(3) 0.061(4) 0.000(4)
C11 0.161(10) 0.189(12) 0.153(10) 0.014(10) 0.052(8) 0.049(10)
C13 0.0375(14) 0.060(2) 0.0344(16) 0.0017(15) 0.0120(12) -0.0005(14)
C14 0.0384(15) 0.0573(19) 0.0287(16) -0.0013(14) 0.0087(12) -0.0012(14)
C15 0.0342(14) 0.0563(19) 0.0307(15) 0.0041(14) 0.0072(11) 0.0034(13)
C16 0.0366(14) 0.059(2) 0.0317(16) -0.0034(14) 0.0085(12) 0.0012(14)
C17 0.0435(16) 0.0524(19) 0.0419(19) 0.0037(15) 0.0140(14) 0.0005(15)
C18 0.0447(17) 0.060(2) 0.0398(18) -0.0048(16) 0.0137(14) 0.0003(15)
C19 0.072(3) 0.074(3) 0.044(2) -0.004(2) 0.0186(19) -0.012(2)
C20 0.085(3) 0.087(3) 0.040(2) -0.009(2) 0.016(2) -0.014(3)
C21 0.061(2) 0.082(3) 0.056(3) -0.021(2) 0.018(2) -0.002(2)
C22 0.077(3) 0.068(3) 0.065(3) -0.017(2) 0.016(2) -0.001(2)
C23 0.071(2) 0.060(2) 0.053(2) -0.008(2) 0.0141(19) 0.000(2)
C24 0.093(4) 0.103(4) 0.058(3) -0.031(3) 0.019(3) -0.001(3)
C25 0.0392(15) 0.0505(18) 0.048(2) 0.0003(16) 0.0091(14) -0.0005(14)
C26 0.0462(17) 0.060(2) 0.046(2) 0.0084(17) 0.0051(15) -0.0007(16)
C27 0.101(4) 0.069(3) 0.077(4) 0.024(3) -0.006(3) -0.023(3)
C28 0.109(5) 0.080(4) 0.087(4) 0.036(3) -0.007(3) -0.024(3)
C29 0.059(2) 0.091(4) 0.069(3) 0.038(3) 0.012(2) 0.003(2)
C30 0.065(3) 0.091(3) 0.048(3) 0.018(2) 0.0043(19) -0.008(2)
C31 0.057(2) 0.073(3) 0.047(2) 0.012(2) 0.0065(17) -0.007(2)
C32 0.094(4) 0.110(5) 0.078(4) 0.050(4) 0.008(3) -0.001(4)
C33 0.0361(14) 0.058(2) 0.0315(16) -0.0005(14) 0.0085(12) -0.0006(14)
C34 0.0357(14) 0.0557(19) 0.0305(15) 0.0031(14) 0.0086(12) 0.0003(13)
C35 0.0368(15) 0.0556(19) 0.0309(16) -0.0039(13) 0.0095(12) 0.0005(13)
C36 0.0372(14) 0.0556(19) 0.0345(16) -0.0003(14) 0.0126(12) -0.0016(13)
C37 0.0423(16) 0.058(2) 0.050(2) 0.0061(17) 0.0127(15) 0.0036(15)
C38 0.0454(17) 0.069(2) 0.053(2) 0.0141(19) 0.0160(16) 0.0052(17)
C39 0.083(3) 0.072(3) 0.076(3) 0.020(3) 0.028(3) 0.005(3)
C40 0.093(4) 0.084(4) 0.091(4) 0.040(4) 0.037(3) 0.016(3)
C41 0.059(3) 0.122(5) 0.063(3) 0.042(3) 0.021(2) 0.018(3)
C42 0.071(3) 0.114(4) 0.048(3) 0.026(3) 0.011(2) 0.010(3)
C43 0.066(3) 0.085(3) 0.047(2) 0.015(2) 0.0110(19) 0.004(2)
C44 0.084(4) 0.172(8) 0.074(4) 0.069(5) 0.022(3) 0.030(5)
C45 0.0448(18) 0.055(2) 0.056(2) 0.0008(18) 0.0109(16) 0.0006(16)
C46 0.0453(18) 0.068(2) 0.061(3) -0.016(2) 0.0154(17) -0.0012(17)
C47 0.079(3) 0.068(3) 0.070(3) -0.012(2) 0.007(3) -0.005(2)
C48 0.080(3) 0.079(4) 0.097(5) -0.029(3) 0.007(3) -0.007(3)
C49 0.065(3) 0.104(4) 0.089(4) -0.046(4) 0.023(3) -0.011(3)
C50 0.120(5) 0.121(5) 0.070(4) -0.038(4) 0.044(4) -0.036(5)
C51 0.093(4) 0.093(4) 0.065(3) -0.026(3) 0.033(3) -0.027(3)
C52 0.101(5) 0.146(7) 0.109(5) -0.078(5) 0.032(4) -0.024(5)
C53 0.100(6) 0.086(5) 0.068(5) -0.008(4) 0.024(4) 0.031(5)
O1 0.086(4) 0.091(3) 0.085(4) 0.007(3) 0.006(3) 0.012(3)
O2 0.053(2) 0.070(3) 0.093(4) -0.005(3) 0.020(2) 0.000(2)
N1 0.042(2) 0.0552(18) 0.026(4) -0.0060(19) 0.016(3) -0.0020(15)
C1 0.056(3) 0.047(3) 0.090(5) -0.010(3) 0.003(3) -0.005(2)
C2 0.047(3) 0.048(3) 0.080(6) -0.011(4) 0.024(4) -0.012(3)
C3 0.056(3) 0.062(4) 0.068(4) -0.002(3) 0.015(3) 0.002(3)
C4 0.064(4) 0.064(5) 0.078(5) -0.012(4) 0.021(3) -0.008(3)
C5 0.057(3) 0.086(6) 0.144(8) 0.015(7) 0.030(4) -0.009(5)
C6 0.074(7) 0.101(8) 0.111(8) -0.026(6) 0.000(6) -0.012(5)
C12 0.215(15) 0.183(14) 0.224(15) 0.128(12) 0.173(14) 0.067(11)
O1A 0.210(19) 0.106(11) 0.049(7) 0.051(8) 0.038(9) 0.083(13)
O2A 0.086(4) 0.091(3) 0.085(4) 0.007(3) 0.006(3) 0.012(3)
N1A 0.042(2) 0.0552(18) 0.026(4) -0.0060(19) 0.016(3) -0.0020(15)
C1A 0.086(4) 0.091(3) 0.085(4) 0.007(3) 0.006(3) 0.012(3)
C2A 0.063(10) 0.088(14) 0.052(12) -0.007(10) -0.018(8) -0.010(8)
C3A 0.067(9) 0.082(11) 0.051(8) -0.004(8) 0.002(7) 0.011(8)
C4A 0.072(11) 0.061(11) 0.073(12) -0.005(8) 0.013(8) -0.019(9)
C5A 0.057(3) 0.086(6) 0.144(8) 0.015(7) 0.030(4) -0.009(5)
C6A 0.074(7) 0.101(8) 0.111(8) -0.026(6) 0.000(6) -0.012(5)
C12A 0.115(13) 0.124(14) 0.040(8) 0.015(8) 0.024(8) -0.017(11)
O23 0.078(4) 0.106(5) 0.324(15) 0.000 0.098(7) 0.000

loop_
_atom_type_symbol
_atom_type_description
_atom_type_scat_dispersion_real
_atom_type_scat_dispersion_imag
_atom_type_scat_source
C C 0.0181 0.0091 'International Tables Vol C Tables 4.2.6.8 and 6.1.1.4'
H H 0.0000 0.0000 'International Tables Vol C Tables 4.2.6.8 and 6.1.1.4'
N N 0.0311 0.0180 'International Tables Vol C Tables 4.2.6.8 and 6.1.1.4'
O O 0.0492 0.0322 'International Tables Vol C Tables 4.2.6.8 and 6.1.1.4'

loop_
_geom_angle_atom_site_label_1
_geom_angle_atom_site_label_2
_geom_angle_atom_site_label_3
_geom_angle
_geom_angle_site_symmetry_1
_geom_angle_site_symmetry_3
_geom_angle_publ_flag
C7 O3 H3 109.5 . . ?
C16 O8 H8 109.5 . . ?
C17 O9 C14 116.9(3) . . ?
C25 O11 C15 116.6(3) . . ?
C33 O13 H13 109.5 . . ?
C37 O17 C34 117.2(3) . . ?
C45 O19 C35 115.8(3) . . ?
C53 O21 H21 109.5 . . ?
H22A O22 H22B 104.5 . . ?
H2A N2 H2B 109.5 . . ?
H2A N2 H2C 109.5 . . ?
H2B N2 H2C 109.5 . . ?
C8 N2 H2A 109.5 . . ?
C8 N2 H2B 109.5 . . ?
C8 N2 H2C 109.5 . . ?
O3 C7 C8 114.3(6) . . ?
O4 C7 O3 123.0(6) . . ?
O4 C7 C8 122.7(5) . . ?
N2 C8 C7 108.4(4) . . ?
N2 C8 H8A 106.5 . . ?
N2 C8 C9 111.8(4) . . ?
C7 C8 H8A 106.5 . . ?
C7 C8 C9 116.5(4) . . ?
C9 C8 H8A 106.5 . . ?
C8 C9 H9A 107.8 . . ?
C8 C9 H9B 107.8 . . ?
H9A C9 H9B 107.1 . . ?
C10 C9 C8 118.1(5) . . ?
C10 C9 H9A 107.8 . . ?
C10 C9 H9B 107.8 . . ?
C9 C10 H10 108.0 . . ?
C9 C10 H10A 102.0 . . ?
C9 C10 C12 107.1(8) . . ?
C11 C10 C9 115.3(6) . . ?
C11 C10 H10 108.0 . . ?
C11 C10 H10A 102.0 . . ?
C11 C10 C12 110.2(7) . . ?
C11 C10 C12A 117.7(9) . . ?
C12 C10 H10 108.0 . . ?
C12A C10 C9 114.4(7) . . ?
C12A C10 H10A 102.0 . . ?
C10 C11 H11A 109.5 . . ?
C10 C11 H11B 109.5 . . ?
C10 C11 H11C 109.5 . . ?
H11A C11 H11B 109.5 . . ?
H11A C11 H11C 109.5 . . ?
H11B C11 H11C 109.5 . . ?
O5 C13 C14 116.3(3) . . ?
O6 C13 O5 126.2(3) . . ?
O6 C13 C14 117.5(3) . . ?
O9 C14 C13 110.1(3) . . ?
O9 C14 H14 108.7 . . ?
O9 C14 C15 107.5(3) . . ?
C13 C14 H14 108.7 . . ?
C15 C14 C13 113.0(3) . . ?
C15 C14 H14 108.7 . . ?
O11 C15 C14 107.7(3) . . ?
O11 C15 H15 108.5 . . ?
O11 C15 C16 111.5(3) . . ?
C14 C15 H15 108.5 . . ?
C14 C15 C16 112.2(3) . . ?
C16 C15 H15 108.5 . . ?
O7 C16 O8 127.3(3) . . ?
O7 C16 C15 117.1(3) . . ?
O8 C16 C15 115.6(3) . . ?
O9 C17 C18 111.0(3) . . ?
O10 C17 O9 123.7(4) . . ?
O10 C17 C18 125.3(4) . . ?
C19 C18 C17 123.0(4) . . ?
C19 C18 C23 118.6(4) . . ?
C23 C18 C17 118.5(4) . . ?
C18 C19 H19 119.6 . . ?
C20 C19 C18 120.8(5) . . ?
C20 C19 H19 119.6 . . ?
C19 C20 H20 119.4 . . ?
C19 C20 C21 121.1(5) . . ?
C21 C20 H20 119.4 . . ?
C20 C21 C24 120.7(5) . . ?
C22 C21 C20 117.9(4) . . ?
C22 C21 C24 121.4(5) . . ?
C21 C22 H22 119.4 . . ?
C23 C22 C21 121.2(5) . . ?
C23 C22 H22 119.4 . . ?
C18 C23 H23 119.8 . . ?
C22 C23 C18 120.4(5) . . ?
C22 C23 H23 119.8 . . ?
C21 C24 H24A 109.5 . . ?
C21 C24 H24B 109.5 . . ?
C21 C24 H24C 109.5 . . ?
H24A C24 H24B 109.5 . . ?
H24A C24 H24C 109.5 . . ?
H24B C24 H24C 109.5 . . ?
O11 C25 C26 112.1(3) . . ?
O12 C25 O11 123.6(4) . . ?
O12 C25 C26 124.2(4) . . ?
C27 C26 C25 118.5(4) . . ?
C31 C26 C25 123.3(4) . . ?
C31 C26 C27 118.2(4) . . ?
C26 C27 H27 119.9 . . ?
C28 C27 C26 120.3(6) . . ?
C28 C27 H27 119.9 . . ?
C27 C28 H28 119.4 . . ?
C29 C28 C27 121.1(5) . . ?
C29 C28 H28 119.4 . . ?
C28 C29 C32 120.1(6) . . ?
C30 C29 C28 117.8(5) . . ?
C30 C29 C32 122.1(6) . . ?
C29 C30 H30 119.1 . . ?
C29 C30 C31 121.9(5) . . ?
C31 C30 H30 119.1 . . ?
C26 C31 C30 120.6(5) . . ?
C26 C31 H31 119.7 . . ?
C30 C31 H31 119.7 . . ?
C29 C32 H32A 109.5 . . ?
C29 C32 H32B 109.5 . . ?
C29 C32 H32C 109.5 . . ?
H32A C32 H32B 109.5 . . ?
H32A C32 H32C 109.5 . . ?
H32B C32 H32C 109.5 . . ?
O13 C33 C34 113.3(3) . . ?
O14 C33 O13 126.9(3) . . ?
O14 C33 C34 119.7(3) . . ?
O17 C34 C33 109.8(3) . . ?
O17 C34 H34 108.7 . . ?
O17 C34 C35 107.5(3) . . ?
C33 C34 H34 108.7 . . ?
C35 C34 C33 113.4(3) . . ?
C35 C34 H34 108.7 . . ?
O19 C35 C34 107.9(3) . . ?
O19 C35 H35 108.8 . . ?
O19 C35 C36 111.3(3) . . ?
C34 C35 H35 108.8 . . ?
C34 C35 C36 111.3(3) . . ?
C36 C35 H35 108.8 . . ?
O15 C36 O16 126.5(3) . . ?
O15 C36 C35 117.7(3) . . ?
O16 C36 C35 115.8(3) . . ?
O17 C37 C38 111.2(4) . . ?
O18 C37 O17 123.2(4) . . ?
O18 C37 C38 125.6(4) . . ?
C39 C38 C37 118.2(5) . . ?
C43 C38 C37 122.9(4) . . ?
C43 C38 C39 118.9(5) . . ?
C38 C39 H39 120.4 . . ?
C38 C39 C40 119.2(6) . . ?
C40 C39 H39 120.4 . . ?
C39 C40 H40 119.2 . . ?
C41 C40 C39 121.6(6) . . ?
C41 C40 H40 119.2 . . ?
C40 C41 C42 118.9(5) . . ?
C40 C41 C44 120.4(7) . . ?
C42 C41 C44 120.7(7) . . ?
C41 C42 H42 119.7 . . ?
C41 C42 C43 120.6(6) . . ?
C43 C42 H42 119.7 . . ?
C38 C43 C42 120.8(6) . . ?
C38 C43 H43 119.6 . . ?
C42 C43 H43 119.6 . . ?
C41 C44 H44A 109.5 . . ?
C41 C44 H44B 109.5 . . ?
C41 C44 H44C 109.5 . . ?
H44A C44 H44B 109.5 . . ?
H44A C44 H44C 109.5 . . ?
H44B C44 H44C 109.5 . . ?
O19 C45 C46 111.5(4) . . ?
O20 C45 O19 122.7(4) . . ?
O20 C45 C46 125.9(4) . . ?
C47 C46 C45 118.0(5) . . ?
C51 C46 C45 123.0(4) . . ?
C51 C46 C47 119.0(5) . . ?
C46 C47 H47 119.9 . . ?
C48 C47 C46 120.1(6) . . ?
C48 C47 H47 119.9 . . ?
C47 C48 H48 119.2 . . ?
C49 C48 C47 121.6(6) . . ?
C49 C48 H48 119.2 . . ?
C48 C49 C50 118.4(5) . . ?
C48 C49 C52 121.9(7) . . ?
C50 C49 C52 119.7(7) . . ?
C49 C50 H50 119.7 . . ?
C51 C50 C49 120.6(7) . . ?
C51 C50 H50 119.7 . . ?
C46 C51 C50 120.1(6) . . ?
C46 C51 H51 119.9 . . ?
C50 C51 H51 119.9 . . ?
C49 C52 H52A 109.5 . . ?
C49 C52 H52B 109.5 . . ?
C49 C52 H52C 109.5 . . ?
H52A C52 H52B 109.5 . . ?
H52A C52 H52C 109.5 . . ?
H52B C52 H52C 109.5 . . ?
O21 C53 H53A 109.5 . . ?
O21 C53 H53B 109.5 . . ?
O21 C53 H53C 109.5 . . ?
H53A C53 H53B 109.5 . . ?
H53A C53 H53C 109.5 . . ?
H53B C53 H53C 109.5 . . ?
C1 O1 H1 109.5 . . ?
H1A N1 H1B 109.5 . . ?
H1A N1 H1C 109.5 . . ?
H1B N1 H1C 109.5 . . ?
C2 N1 H1A 109.5 . . ?
C2 N1 H1B 109.5 . . ?
C2 N1 H1C 109.5 . . ?
O1 C1 C2 111.6(6) . . ?
O2 C1 O1 123.8(7) . . ?
O2 C1 C2 124.6(7) . . ?
N1 C2 C1 104.9(6) . . ?
N1 C2 H2 110.8 . . ?
N1 C2 C3 106.0(7) . . ?
C1 C2 H2 110.8 . . ?
C1 C2 C3 113.2(6) . . ?
C3 C2 H2 110.8 . . ?
C2 C3 H3A 109.4 . . ?
C2 C3 H3B 109.4 . . ?
H3A C3 H3B 108.0 . . ?
C4 C3 C2 111.3(6) . . ?
C4 C3 H3A 109.4 . . ?
C4 C3 H3B 109.4 . . ?
C3 C4 H4 109.0 . . ?
C3 C4 C5 113.5(8) . . ?
C3 C4 C6 108.9(8) . . ?
C5 C4 H4 109.0 . . ?
C5 C4 C6 107.3(8) . . ?
C6 C4 H4 109.0 . . ?
C4 C5 H5A 109.5 . . ?
C4 C5 H5B 109.5 . . ?
C4 C5 H5C 109.5 . . ?
H5A C5 H5B 109.5 . . ?
H5A C5 H5C 109.5 . . ?
H5B C5 H5C 109.5 . . ?
C4 C6 H6A 109.5 . . ?
C4 C6 H6B 109.5 . . ?
C4 C6 H6C 109.5 . . ?
H6A C6 H6B 109.5 . . ?
H6A C6 H6C 109.5 . . ?
H6B C6 H6C 109.5 . . ?
C10 C12 H12A 109.5 . . ?
C10 C12 H12B 109.5 . . ?
C10 C12 H12C 109.5 . . ?
H12A C12 H12B 109.5 . . ?
H12A C12 H12C 109.5 . . ?
H12B C12 H12C 109.5 . . ?
C1A O1A H1AA 110.1 . . ?
H1AB N1A H1AC 109.5 . . ?
H1AB N1A H1AD 109.5 . . ?
H1AC N1A H1AD 109.5 . . ?
C2A N1A H1AB 109.5 . . ?
C2A N1A H1AC 109.5 . . ?
C2A N1A H1AD 109.5 . . ?
O1A C1A C2A 114.8(12) . . ?
O2A C1A O1A 128.3(17) . . ?
O2A C1A C2A 116.9(12) . . ?
N1A C2A C1A 113.9(17) . . ?
N1A C2A H2AA 108.9 . . ?
N1A C2A C3A 115.2(16) . . ?
C1A C2A H2AA 108.9 . . ?
C1A C2A C3A 100.6(9) . . ?
C3A C2A H2AA 108.9 . . ?
C2A C3A H3AA 108.8 . . ?
C2A C3A H3AB 108.8 . . ?
H3AA C3A H3AB 107.7 . . ?
C4A C3A C2A 113.7(12) . . ?
C4A C3A H3AA 108.8 . . ?
C4A C3A H3AB 108.8 . . ?
C3A C4A H4A 107.7 . . ?
C5A C4A C3A 110.8(11) . . ?
C5A C4A H4A 107.7 . . ?
C5A C4A C6A 112.6(12) . . ?
C6A C4A C3A 110.1(11) . . ?
C6A C4A H4A 107.7 . . ?
C4A C5A H5AA 109.5 . . ?
C4A C5A H5AB 109.5 . . ?
C4A C5A H5AC 109.5 . . ?
H5AA C5A H5AB 109.5 . . ?
H5AA C5A H5AC 109.5 . . ?
H5AB C5A H5AC 109.5 . . ?
C4A C6A H6AA 109.5 . . ?
C4A C6A H6AB 109.5 . . ?
C4A C6A H6AC 109.5 . . ?
H6AA C6A H6AB 109.5 . . ?
H6AA C6A H6AC 109.5 . . ?
H6AB C6A H6AC 109.5 . . ?
C10 C12A H12D 109.5 . . ?
C10 C12A H12E 109.5 . . ?
C10 C12A H12F 109.5 . . ?
H12D C12A H12E 109.5 . . ?
H12D C12A H12F 109.5 . . ?
H12E C12A H12F 109.5 . . ?
H23A O23 H23B 104.5 . . ?

loop_
_geom_bond_atom_site_label_1
_geom_bond_atom_site_label_2
_geom_bond_distance
_geom_bond_site_symmetry_2
_geom_bond_publ_flag
O3 H3 0.8400 . ?
O3 C7 1.302(7) . ?
O4 C7 1.190(8) . ?
O5 C13 1.273(5) . ?
O6 C13 1.240(5) . ?
O7 C16 1.228(5) . ?
O8 H8 0.8400 . ?
O8 C16 1.268(5) . ?
O9 C14 1.451(4) . ?
O9 C17 1.354(5) . ?
O10 C17 1.212(5) . ?
O11 C15 1.446(4) . ?
O11 C25 1.353(5) . ?
O12 C25 1.216(5) . ?
O13 H13 0.8400 . ?
O13 C33 1.290(4) . ?
O14 C33 1.218(5) . ?
O15 C36 1.230(5) . ?
O16 C36 1.265(5) . ?
O17 C34 1.440(4) . ?
O17 C37 1.354(5) . ?
O18 C37 1.202(5) . ?
O19 C35 1.437(4) . ?
O19 C45 1.358(5) . ?
O20 C45 1.210(6) . ?
O21 H21 0.8400 . ?
O21 C53 1.270(10) . ?
O22 H22A 0.8503 . ?
O22 H22B 0.8496 . ?
N2 H2A 0.9100 . ?
N2 H2B 0.9100 . ?
N2 H2C 0.9100 . ?
N2 C8 1.481(5) . ?
C7 C8 1.498(7) . ?
C8 H8A 1.0000 . ?
C8 C9 1.525(6) . ?
C9 H9A 0.9900 . ?
C9 H9B 0.9900 . ?
C9 C10 1.500(9) . ?
C10 H10 1.0000 . ?
C10 H10A 1.0000 . ?
C10 C11 1.446(12) . ?
C10 C12 1.551(10) . ?
C10 C12A 1.471(10) . ?
C11 H11A 0.9800 . ?
C11 H11B 0.9800 . ?
C11 H11C 0.9800 . ?
C13 C14 1.517(5) . ?
C14 H14 1.0000 . ?
C14 C15 1.508(5) . ?
C15 H15 1.0000 . ?
C15 C16 1.522(4) . ?
C17 C18 1.479(5) . ?
C18 C19 1.385(6) . ?
C18 C23 1.393(7) . ?
C19 H19 0.9500 . ?
C19 C20 1.375(7) . ?
C20 H20 0.9500 . ?
C20 C21 1.395(8) . ?
C21 C22 1.385(8) . ?
C21 C24 1.505(7) . ?
C22 H22 0.9500 . ?
C22 C23 1.383(7) . ?
C23 H23 0.9500 . ?
C24 H24A 0.9800 . ?
C24 H24B 0.9800 . ?
C24 H24C 0.9800 . ?
C25 C26 1.478(5) . ?
C26 C27 1.393(7) . ?
C26 C31 1.379(6) . ?
C27 H27 0.9500 . ?
C27 C28 1.391(8) . ?
C28 H28 0.9500 . ?
C28 C29 1.388(9) . ?
C29 C30 1.366(8) . ?
C29 C32 1.519(7) . ?
C30 H30 0.9500 . ?
C30 C31 1.387(6) . ?
C31 H31 0.9500 . ?
C32 H32A 0.9800 . ?
C32 H32B 0.9800 . ?
C32 H32C 0.9800 . ?
C33 C34 1.522(4) . ?
C34 H34 1.0000 . ?
C34 C35 1.520(5) . ?
C35 H35 1.0000 . ?
C35 C36 1.521(5) . ?
C37 C38 1.473(6) . ?
C38 C39 1.398(7) . ?
C38 C43 1.385(7) . ?
C39 H39 0.9500 . ?
C39 C40 1.410(8) . ?
C40 H40 0.9500 . ?
C40 C41 1.368(10) . ?
C41 C42 1.382(10) . ?
C41 C44 1.525(7) . ?
C42 H42 0.9500 . ?
C42 C43 1.398(7) . ?
C43 H43 0.9500 . ?
C44 H44A 0.9800 . ?
C44 H44B 0.9800 . ?
C44 H44C 0.9800 . ?
C45 C46 1.484(6) . ?
C46 C47 1.400(8) . ?
C46 C51 1.371(8) . ?
C47 H47 0.9500 . ?
C47 C48 1.372(8) . ?
C48 H48 0.9500 . ?
C48 C49 1.354(11) . ?
C49 C50 1.406(11) . ?
C49 C52 1.524(8) . ?
C50 H50 0.9500 . ?
C50 C51 1.379(8) . ?
C51 H51 0.9500 . ?
C52 H52A 0.9800 . ?
C52 H52B 0.9800 . ?
C52 H52C 0.9800 . ?
C53 H53A 0.9800 . ?
C53 H53B 0.9800 . ?
C53 H53C 0.9800 . ?
O1 H1 0.8200 . ?
O1 C1 1.308(10) . ?
O2 C1 1.194(9) . ?
N1 H1A 0.9100 . ?
N1 H1B 0.9100 . ?
N1 H1C 0.9100 . ?
N1 C2 1.470(8) . ?
C1 C2 1.509(8) . ?
C2 H2 1.0000 . ?
C2 C3 1.557(11) . ?
C3 H3A 0.9900 . ?
C3 H3B 0.9900 . ?
C3 C4 1.504(11) . ?
C4 H4 1.0000 . ?
C4 C5 1.521(13) . ?
C4 C6 1.555(14) . ?
C5 H5A 0.9800 . ?
C5 H5B 0.9800 . ?
C5 H5C 0.9800 . ?
C6 H6A 0.9800 . ?
C6 H6B 0.9800 . ?
C6 H6C 0.9800 . ?
C12 H12A 0.9800 . ?
C12 H12B 0.9800 . ?
C12 H12C 0.9800 . ?
O1A H1AA 0.8200 . ?
O1A C1A 1.263(13) . ?
O2A C1A 1.260(12) . ?
N1A H1AB 0.9100 . ?
N1A H1AC 0.9100 . ?
N1A H1AD 0.9100 . ?
N1A C2A 1.470(13) . ?
C1A C2A 1.520(12) . ?
C2A H2AA 1.0000 . ?
C2A C3A 1.582(12) . ?
C3A H3AA 0.9900 . ?
C3A H3AB 0.9900 . ?
C3A C4A 1.545(12) . ?
C4A H4A 1.0000 . ?
C4A C5A 1.518(12) . ?
C4A C6A 1.525(13) . ?
C5A H5AA 0.9800 . ?
C5A H5AB 0.9800 . ?
C5A H5AC 0.9800 . ?
C6A H6AA 0.9800 . ?
C6A H6AB 0.9800 . ?
C6A H6AC 0.9800 . ?
C12A H12D 0.9800 . ?
C12A H12E 0.9800 . ?
C12A H12F 0.9800 . ?
O23 H23A 0.8499 . ?
O23 H23B 0.8499 . ?

loop_
_geom_torsion_atom_site_label_1
_geom_torsion_atom_site_label_2
_geom_torsion_atom_site_label_3
_geom_torsion_atom_site_label_4
_geom_torsion
_geom_torsion_site_symmetry_1
_geom_torsion_site_symmetry_2
_geom_torsion_site_symmetry_3
_geom_torsion_site_symmetry_4
_geom_torsion_publ_flag
O3 C7 C8 N2 162.9(4) . . . . ?
O3 C7 C8 C9 -70.0(6) . . . . ?
O4 C7 C8 N2 -17.2(8) . . . . ?
O4 C7 C8 C9 109.9(7) . . . . ?
O5 C13 C14 O9 33.3(4) . . . . ?
O5 C13 C14 C15 153.5(3) . . . . ?
O6 C13 C14 O9 -149.1(3) . . . . ?
O6 C13 C14 C15 -28.9(4) . . . . ?
O9 C14 C15 O11 55.0(3) . . . . ?
O9 C14 C15 C16 -68.1(3) . . . . ?
O9 C17 C18 C19 -6.7(5) . . . . ?
O9 C17 C18 C23 174.0(4) . . . . ?
O10 C17 C18 C19 172.3(4) . . . . ?
O10 C17 C18 C23 -7.0(6) . . . . ?
O11 C15 C16 O7 -158.8(3) . . . . ?
O11 C15 C16 O8 22.8(4) . . . . ?
O11 C25 C26 C27 176.8(5) . . . . ?
O11 C25 C26 C31 -2.2(6) . . . . ?
O12 C25 C26 C27 -1.6(7) . . . . ?
O12 C25 C26 C31 179.4(4) . . . . ?
O13 C33 C34 O17 39.0(4) . . . . ?
O13 C33 C34 C35 159.3(3) . . . . ?
O14 C33 C34 O17 -144.0(3) . . . . ?
O14 C33 C34 C35 -23.6(5) . . . . ?
O17 C34 C35 O19 54.6(3) . . . . ?
O17 C34 C35 C36 -67.8(3) . . . . ?
O17 C37 C38 C39 174.7(4) . . . . ?
O17 C37 C38 C43 -6.5(5) . . . . ?
O18 C37 C38 C39 -5.5(6) . . . . ?
O18 C37 C38 C43 173.4(4) . . . . ?
O19 C35 C36 O15 -162.2(3) . . . . ?
O19 C35 C36 O16 18.7(5) . . . . ?
O19 C45 C46 C47 173.6(4) . . . . ?
O19 C45 C46 C51 -5.8(6) . . . . ?
O20 C45 C46 C47 -6.4(7) . . . . ?
O20 C45 C46 C51 174.2(5) . . . . ?
N2 C8 C9 C10 56.1(6) . . . . ?
C7 C8 C9 C10 -69.3(7) . . . . ?
C8 C9 C10 C11 57.8(9) . . . . ?
C8 C9 C10 C12 -179.2(9) . . . . ?
C8 C9 C10 C12A -83.5(10) . . . . ?
C13 C14 C15 O11 -66.8(3) . . . . ?
C13 C14 C15 C16 170.2(3) . . . . ?
C14 O9 C17 O10 -5.6(5) . . . . ?
C14 O9 C17 C18 173.4(3) . . . . ?
C14 C15 C16 O7 -37.9(5) . . . . ?
C14 C15 C16 O8 143.7(3) . . . . ?
C15 O11 C25 O12 -6.6(5) . . . . ?
C15 O11 C25 C26 175.1(3) . . . . ?
C17 O9 C14 C13 -85.5(4) . . . . ?
C17 O9 C14 C15 151.0(3) . . . . ?
C17 C18 C19 C20 -179.0(4) . . . . ?
C17 C18 C23 C22 179.2(4) . . . . ?
C18 C19 C20 C21 -0.6(8) . . . . ?
C19 C18 C23 C22 -0.1(7) . . . . ?
C19 C20 C21 C22 0.8(8) . . . . ?
C19 C20 C21 C24 178.2(5) . . . . ?
C20 C21 C22 C23 -0.6(8) . . . . ?
C21 C22 C23 C18 0.3(8) . . . . ?
C23 C18 C19 C20 0.2(7) . . . . ?
C24 C21 C22 C23 -178.0(5) . . . . ?
C25 O11 C15 C14 155.1(3) . . . . ?
C25 O11 C15 C16 -81.4(4) . . . . ?
C25 C26 C27 C28 178.8(6) . . . . ?
C25 C26 C31 C30 -179.4(4) . . . . ?
C26 C27 C28 C29 1.9(12) . . . . ?
C27 C26 C31 C30 1.6(8) . . . . ?
C27 C28 C29 C30 -1.1(11) . . . . ?
C27 C28 C29 C32 179.8(7) . . . . ?
C28 C29 C30 C31 0.6(9) . . . . ?
C29 C30 C31 C26 -0.9(8) . . . . ?
C31 C26 C27 C28 -2.1(10) . . . . ?
C32 C29 C30 C31 179.7(6) . . . . ?
C33 C34 C35 O19 -67.0(3) . . . . ?
C33 C34 C35 C36 170.6(3) . . . . ?
C34 O17 C37 O18 -7.6(5) . . . . ?
C34 O17 C37 C38 172.3(3) . . . . ?
C34 C35 C36 O15 -41.8(4) . . . . ?
C34 C35 C36 O16 139.1(3) . . . . ?
C35 O19 C45 O20 -8.2(5) . . . . ?
C35 O19 C45 C46 171.8(3) . . . . ?
C37 O17 C34 C33 -94.2(4) . . . . ?
C37 O17 C34 C35 141.9(3) . . . . ?
C37 C38 C39 C40 179.2(5) . . . . ?
C37 C38 C43 C42 -179.3(4) . . . . ?
C38 C39 C40 C41 -0.7(9) . . . . ?
C39 C38 C43 C42 -0.4(7) . . . . ?
C39 C40 C41 C42 1.1(9) . . . . ?
C39 C40 C41 C44 179.2(5) . . . . ?
C40 C41 C42 C43 -1.2(8) . . . . ?
C41 C42 C43 C38 0.9(8) . . . . ?
C43 C38 C39 C40 0.4(8) . . . . ?
C44 C41 C42 C43 -179.3(5) . . . . ?
C45 O19 C35 C34 158.2(3) . . . . ?
C45 O19 C35 C36 -79.4(4) . . . . ?
C45 C46 C47 C48 -179.5(5) . . . . ?
C45 C46 C51 C50 179.5(6) . . . . ?
C46 C47 C48 C49 -0.9(9) . . . . ?
C47 C46 C51 C50 0.1(9) . . . . ?
C47 C48 C49 C50 1.6(10) . . . . ?
C47 C48 C49 C52 -178.0(6) . . . . ?
C48 C49 C50 C51 -1.5(11) . . . . ?
C49 C50 C51 C46 0.7(11) . . . . ?
C51 C46 C47 C48 0.0(8) . . . . ?
C52 C49 C50 C51 178.1(7) . . . . ?
O1 C1 C2 N1 63.6(6) . . . . ?
O1 C1 C2 C3 178.7(6) . . . . ?
O2 C1 C2 N1 -116.2(6) . . . . ?
O2 C1 C2 C3 -1.1(6) . . . . ?
N1 C2 C3 C4 -169.7(6) . . . . ?
C1 C2 C3 C4 75.8(7) . . . . ?
C2 C3 C4 C5 68.6(9) . . . . ?
C2 C3 C4 C6 -172.1(7) . . . . ?
O1A C1A C2A N1A 155.1(14) . . . . ?
O1A C1A C2A C3A -81.1(12) . . . . ?
O2A C1A C2A N1A -25.0(15) . . . . ?
O2A C1A C2A C3A 98.8(12) . . . . ?
N1A C2A C3A C4A -64(2) . . . . ?
C1A C2A C3A C4A 172.8(14) . . . . ?
C2A C3A C4A C5A -59(2) . . . . ?
C2A C3A C4A C6A 175.5(19) . . . . ?
